data_1545226
loop_
_publ_author_name
'Babu, Kaki Raveendra'
'Zhu, Nengbo'
'Bao, Hongli'

_publ_section_title
;
 Iron-Catalyzed C-H Alkylation of Heterocyclic C-H Bonds.
;
_journal_issue 1
_journal_name_full 'Organic letters'
_journal_page_first 46
_journal_page_last 49
_journal_paper_doi 10.1021/acs.orglett.6b03287
_journal_volume 19
_journal_year 2017
_chemical_formula_sum 'C20 H32 N4 O4'
_chemical_formula_weight 392.49
_space_group_crystal_system monoclinic
_space_group_IT_number 15
_space_group_name_Hall '-C 2yc'
_space_group_name_H-M_alt 'C 1 2/c 1'
_symmetry_space_group_name_Hall '-C 2yc'
_symmetry_space_group_name_H-M 'C 1 2/c 1'
_atom_sites_solution_hydrogens geom
_audit_creation_method SHELXL-2014/7
_cell_angle_alpha 90
_cell_angle_beta 99.987(9)
_cell_angle_gamma 90
_cell_formula_units_Z 8
_cell_length_a 48.988(4)
_cell_length_b 4.6745(5)
_cell_length_c 18.3827(17)
_cell_measurement_reflns_used 992
_cell_measurement_temperature 100.0(4)
_cell_measurement_theta_max 71.9080
_cell_measurement_theta_min 3.6470
_cell_volume 4145.7(7)
_computing_cell_refinement 'CrysAlisPro 1.171.39.6a (Rigaku OD, 2015)'
_computing_data_collection 'CrysAlisPro 1.171.39.6a (Rigaku OD, 2015)'
_computing_data_reduction 'CrysAlisPro 1.171.39.6a (Rigaku OD, 2015)'
_computing_structure_refinement 'SHELXL-2014/7 (Sheldrick, 2014)'
_diffrn_ambient_temperature 100.0(4)
_diffrn_detector_area_resol_mean 10.5594
_diffrn_measured_fraction_theta_full 0.990
_diffrn_measured_fraction_theta_max 0.957
_diffrn_measurement_device_type 'SuperNova, Dual, Cu at home/near, Atlas'
_diffrn_measurement_method '\w scans'
_diffrn_radiation_type CuK\a
_diffrn_radiation_wavelength 1.54184
_diffrn_reflns_av_R_equivalents 0.0742
_diffrn_reflns_av_unetI/netI 0.0939
_diffrn_reflns_Laue_measured_fraction_full 0.990
_diffrn_reflns_Laue_measured_fraction_max 0.957
_diffrn_reflns_limit_h_max 59
_diffrn_reflns_limit_h_min -43
_diffrn_reflns_limit_k_max 5
_diffrn_reflns_limit_k_min -3
_diffrn_reflns_limit_l_max 22
_diffrn_reflns_limit_l_min -22
_diffrn_reflns_number 7024
_diffrn_reflns_point_group_measured_fraction_full 0.990
_diffrn_reflns_point_group_measured_fraction_max 0.957
_diffrn_reflns_theta_full 67.684
_diffrn_reflns_theta_max 73.421
_diffrn_reflns_theta_min 4.886
_diffrn_source 'micro-focus sealed X-ray tube'
_exptl_absorpt_coefficient_mu 0.719
_exptl_absorpt_correction_T_max 1.00000
_exptl_absorpt_correction_T_min 0.59480
_exptl_absorpt_correction_type multi-scan
_exptl_absorpt_process_details
;
CrysAlisPro 1.171.39.6a (Rigaku Oxford Diffraction, 2015)
Empirical absorption correction using spherical harmonics,
 implemented in SCALE3 ABSPACK scaling algorithm.
;
_exptl_crystal_colour colorless
_exptl_crystal_density_diffrn 1.258
_exptl_crystal_description neddle
_exptl_crystal_F_000 1696
_exptl_crystal_size_max 0.100
_exptl_crystal_size_mid 0.008
_exptl_crystal_size_min 0.006
_refine_diff_density_max 0.484
_refine_diff_density_min -0.362
_refine_diff_density_rms 0.100
_refine_ls_extinction_method none
_refine_ls_goodness_of_fit_ref 1.024
_refine_ls_hydrogen_treatment constr
_refine_ls_matrix_type full
_refine_ls_number_parameters 257
_refine_ls_number_reflns 3997
_refine_ls_number_restraints 0
_refine_ls_restrained_S_all 1.024
_refine_ls_R_factor_all 0.1184
_refine_ls_R_factor_gt 0.0797
_refine_ls_shift/su_max 0.000
_refine_ls_shift/su_mean 0.000
_refine_ls_structure_factor_coef Fsqd
_refine_ls_weighting_details 'w=1/[\s^2^(Fo^2^)+(0.1057P)^2^] where P=(Fo^2^+2Fc^2^)/3'
_refine_ls_weighting_scheme calc
_refine_ls_wR_factor_gt 0.1898
_refine_ls_wR_factor_ref 0.2235
_reflns_Friedel_coverage 0.000
_reflns_number_gt 2544
_reflns_number_total 3997
_reflns_threshold_expression 'I > 2\s(I)'
_cod_data_source_file ol6b03287_si_002.cif
_cod_data_source_block Compound-1
_cod_original_cell_volume 4145.8(7)
_cod_database_code 1545226
_shelx_shelxl_version_number 2014/7
_shelx_space_group_comment
;
The symmetry employed for this shelxl refinement is uniquely defined
by the following loop, which should always be used as a source of
symmetry information in preference to the above space-group names.
They are only intended as comments.
;
_shelx_estimated_absorpt_t_min 0.932
_shelx_estimated_absorpt_t_max 0.996

loop_
_space_group_symop_operation_xyz
'x, y, z'
'-x, y, -z+1/2'
'x+1/2, y+1/2, z'
'-x+1/2, y+1/2, -z+1/2'
'-x, -y, -z'
'x, -y, z-1/2'
'-x+1/2, -y+1/2, -z'
'x+1/2, -y+1/2, z-1/2'

loop_
_atom_site_label
_atom_site_type_symbol
_atom_site_fract_x
_atom_site_fract_y
_atom_site_fract_z
_atom_site_U_iso_or_equiv
_atom_site_adp_type
_atom_site_occupancy
_atom_site_site_symmetry_order
_atom_site_calc_flag
_atom_site_refinement_flags_posn
_atom_site_refinement_flags_adp
O1 O 0.45276(5) -0.7449(6) 0.24446(13) 0.0293(6) Uani 1 1 d . .
N1 N 0.39801(5) -0.0473(6) 0.33439(14) 0.0236(6) Uani 1 1 d . .
C1 C 0.40298(7) -0.4648(9) 0.21721(18) 0.0282(8) Uani 1 1 d . .
H1A H 0.4109 -0.4806 0.1719 0.042 Uiso 1 1 calc R U
H1B H 0.3892 -0.3108 0.2116 0.042 Uiso 1 1 calc R U
H1C H 0.3941 -0.6459 0.2263 0.042 Uiso 1 1 calc R U
O2 O 0.48720(4) -0.2431(5) 0.45356(12) 0.0266(6) Uani 1 1 d . .
N2 N 0.42512(5) -0.4002(6) 0.27984(14) 0.0234(6) Uani 1 1 d . .
C2 C 0.44906(6) -0.5540(8) 0.28764(17) 0.0228(7) Uani 1 1 d . .
O3 O 0.45015(5) 0.0830(6) 0.63039(13) 0.0299(6) Uani 1 1 d . .
H3 H 0.4478 -0.0325 0.6638 0.036 Uiso 1 1 calc R U
N3 N 0.46988(5) -0.4871(6) 0.34737(14) 0.0223(6) Uani 1 1 d . .
C3 C 0.49635(7) -0.6430(8) 0.35548(18) 0.0267(7) Uani 1 1 d . .
H3A H 0.4942 -0.8091 0.3225 0.040 Uiso 1 1 calc R U
H3B H 0.5017 -0.7073 0.4067 0.040 Uiso 1 1 calc R U
H3C H 0.5107 -0.5161 0.3426 0.040 Uiso 1 1 calc R U
O4 O 0.42169(5) -0.2152(5) 0.55778(13) 0.0300(6) Uani 1 1 d . .
N4 N 0.43048(5) 0.0587(6) 0.43190(14) 0.0217(6) Uani 1 1 d . .
C4 C 0.46789(6) -0.2852(7) 0.40331(17) 0.0221(7) Uani 1 1 d . .
C5 C 0.44152(6) -0.1485(7) 0.39198(17) 0.0223(7) Uani 1 1 d . .
C6 C 0.42117(6) -0.2043(8) 0.33292(17) 0.0230(7) Uani 1 1 d . .
C7 C 0.40434(7) 0.1086(7) 0.39597(17) 0.0223(7) Uani 1 1 d . .
C8 C 0.38505(7) 0.3046(8) 0.42632(18) 0.0256(7) Uani 1 1 d . .
H8A H 0.3947 0.4880 0.4398 0.031 Uiso 1 1 calc R U
H8B H 0.3806 0.2194 0.4721 0.031 Uiso 1 1 calc R U
C9 C 0.35802(7) 0.3669(8) 0.37384(18) 0.0267(8) Uani 1 1 d . .
H9A H 0.3621 0.4689 0.3297 0.032 Uiso 1 1 calc R U
H9B H 0.3487 0.1846 0.3573 0.032 Uiso 1 1 calc R U
C10 C 0.33894(7) 0.5482(8) 0.41168(19) 0.0274(8) Uani 1 1 d . .
H10A H 0.3489 0.7251 0.4304 0.033 Uiso 1 1 calc R U
H10B H 0.3346 0.4417 0.4548 0.033 Uiso 1 1 calc R U
C11 C 0.31178(7) 0.6308(8) 0.36206(18) 0.0283(8) Uani 1 1 d . .
H11A H 0.3159 0.7444 0.3198 0.034 Uiso 1 1 calc R U
H11B H 0.3020 0.4550 0.3421 0.034 Uiso 1 1 calc R U
C12 C 0.29297(7) 0.8041(8) 0.40328(18) 0.0275(8) Uani 1 1 d . .
H12A H 0.3029 0.9795 0.4230 0.033 Uiso 1 1 calc R U
H12B H 0.2892 0.6905 0.4458 0.033 Uiso 1 1 calc R U
C13 C 0.26525(7) 0.8909(8) 0.35587(18) 0.0294(8) Uani 1 1 d . .
H13A H 0.2690 1.0083 0.3139 0.035 Uiso 1 1 calc R U
H13B H 0.2554 0.7162 0.3354 0.035 Uiso 1 1 calc R U
C14 C 0.24670(7) 1.0583(9) 0.39846(18) 0.0284(8) Uani 1 1 d . .
H14A H 0.2565 1.2338 0.4185 0.034 Uiso 1 1 calc R U
H14B H 0.2432 0.9415 0.4408 0.034 Uiso 1 1 calc R U
C15 C 0.21894(7) 1.1428(8) 0.35210(19) 0.0284(8) Uani 1 1 d . .
H15A H 0.2224 1.2614 0.3100 0.034 Uiso 1 1 calc R U
H15B H 0.2091 0.9676 0.3317 0.034 Uiso 1 1 calc R U
C16 C 0.20046(7) 1.3081(9) 0.39564(19) 0.0312(8) Uani 1 1 d . .
H16A H 0.2102 1.4843 0.4154 0.037 Uiso 1 1 calc R U
H16B H 0.1973 1.1904 0.4382 0.037 Uiso 1 1 calc R U
C17 C 0.17224(7) 1.3912(9) 0.3503(2) 0.0331(9) Uani 1 1 d . .
H17A H 0.1752 1.5148 0.3087 0.040 Uiso 1 1 calc R U
H17B H 0.1625 1.2162 0.3294 0.040 Uiso 1 1 calc R U
C18 C 0.15412(8) 1.5488(10) 0.3967(2) 0.0417(10) Uani 1 1 d . .
H18A H 0.1506 1.4248 0.4371 0.063 Uiso 1 1 calc R U
H18B H 0.1365 1.6000 0.3657 0.063 Uiso 1 1 calc R U
H18C H 0.1636 1.7229 0.4172 0.063 Uiso 1 1 calc R U
C19 C 0.44364(6) 0.1723(8) 0.50356(16) 0.0220(7) Uani 1 1 d . .
H19A H 0.4371 0.3702 0.5092 0.026 Uiso 1 1 calc R U
H19B H 0.4640 0.1782 0.5060 0.026 Uiso 1 1 calc R U
C20 C 0.43685(6) -0.0110(8) 0.56571(17) 0.0225(7) Uani 1 1 d . .

loop_
_atom_site_aniso_label
_atom_site_aniso_U_11
_atom_site_aniso_U_22
_atom_site_aniso_U_33
_atom_site_aniso_U_23
_atom_site_aniso_U_13
_atom_site_aniso_U_12
O1 0.0297(11) 0.0362(16) 0.0218(11) -0.0050(11) 0.0039(9) 0.0026(11)
N1 0.0235(13) 0.0278(17) 0.0194(12) 0.0009(11) 0.0036(10) -0.0008(12)
C1 0.0252(15) 0.036(2) 0.0220(15) -0.0027(15) 0.0004(13) -0.0006(15)
O2 0.0243(11) 0.0317(15) 0.0221(11) -0.0033(10) -0.0008(9) -0.0012(10)
N2 0.0252(13) 0.0285(17) 0.0154(12) -0.0022(11) 0.0009(10) 0.0003(12)
C2 0.0239(15) 0.0267(19) 0.0184(14) 0.0022(13) 0.0055(12) -0.0004(13)
O3 0.0370(13) 0.0337(15) 0.0174(11) 0.0018(10) 0.0003(9) -0.0046(11)
N3 0.0249(13) 0.0234(16) 0.0180(12) -0.0006(11) 0.0023(10) 0.0010(11)
C3 0.0281(16) 0.027(2) 0.0245(16) -0.0029(14) 0.0030(13) 0.0013(14)
O4 0.0382(13) 0.0288(15) 0.0233(12) 0.0001(10) 0.0058(10) -0.0072(11)
N4 0.0227(12) 0.0241(16) 0.0177(12) -0.0010(11) 0.0022(10) -0.0014(11)
C4 0.0242(14) 0.0248(19) 0.0174(14) 0.0028(13) 0.0039(11) -0.0015(13)
C5 0.0250(15) 0.0229(19) 0.0191(14) -0.0008(13) 0.0043(12) -0.0016(13)
C6 0.0227(14) 0.029(2) 0.0182(14) 0.0009(13) 0.0047(12) -0.0016(14)
C7 0.0257(15) 0.0238(19) 0.0172(14) 0.0026(12) 0.0033(12) -0.0019(13)
C8 0.0270(15) 0.030(2) 0.0208(15) -0.0011(14) 0.0054(12) -0.0009(14)
C9 0.0277(15) 0.031(2) 0.0214(15) 0.0007(14) 0.0026(12) -0.0002(14)
C10 0.0262(15) 0.031(2) 0.0256(16) 0.0009(14) 0.0058(13) -0.0025(15)
C11 0.0271(16) 0.035(2) 0.0221(15) 0.0025(14) 0.0020(13) 0.0001(15)
C12 0.0250(15) 0.033(2) 0.0239(16) 0.0012(14) 0.0026(12) -0.0017(15)
C13 0.0296(16) 0.036(2) 0.0218(16) 0.0003(14) 0.0030(13) -0.0029(15)
C14 0.0239(15) 0.037(2) 0.0243(16) -0.0008(15) 0.0029(13) 0.0024(15)
C15 0.0242(15) 0.035(2) 0.0242(16) 0.0011(15) -0.0002(13) -0.0004(15)
C16 0.0277(16) 0.040(2) 0.0248(16) 0.0019(15) 0.0016(14) 0.0040(16)
C17 0.0261(16) 0.042(2) 0.0297(17) -0.0004(16) -0.0003(14) 0.0048(16)
C18 0.0326(18) 0.054(3) 0.0361(19) 0.0032(19) -0.0002(15) 0.0111(19)
C19 0.0233(14) 0.0244(19) 0.0174(14) -0.0031(13) 0.0014(11) -0.0022(13)
C20 0.0225(14) 0.027(2) 0.0182(14) -0.0003(13) 0.0022(11) 0.0018(14)

loop_
_atom_type_symbol
_atom_type_description
_atom_type_scat_dispersion_real
_atom_type_scat_dispersion_imag
_atom_type_scat_source
C C 0.0181 0.0091 'International Tables Vol C Tables 4.2.6.8 and 6.1.1.4'
H H 0.0000 0.0000 'International Tables Vol C Tables 4.2.6.8 and 6.1.1.4'
N N 0.0311 0.0180 'International Tables Vol C Tables 4.2.6.8 and 6.1.1.4'
O O 0.0492 0.0322 'International Tables Vol C Tables 4.2.6.8 and 6.1.1.4'

loop_
_geom_angle_atom_site_label_1
_geom_angle_atom_site_label_2
_geom_angle_atom_site_label_3
_geom_angle
C7 N1 C6 103.9(3)
N2 C1 H1A 109.5
N2 C1 H1B 109.5
H1A C1 H1B 109.5
N2 C1 H1C 109.5
H1A C1 H1C 109.5
H1B C1 H1C 109.5
C2 N2 C6 120.1(3)
C2 N2 C1 118.6(3)
C6 N2 C1 121.1(3)
O1 C2 N2 122.4(3)
O1 C2 N3 120.0(3)
N2 C2 N3 117.5(3)
C20 O3 H3 109.5
C2 N3 C4 126.0(3)
C2 N3 C3 118.6(3)
C4 N3 C3 115.3(3)
N3 C3 H3A 109.5
N3 C3 H3B 109.5
H3A C3 H3B 109.5
N3 C3 H3C 109.5
H3A C3 H3C 109.5
H3B C3 H3C 109.5
C7 N4 C5 106.6(3)
C7 N4 C19 127.4(3)
C5 N4 C19 125.6(3)
O2 C4 N3 121.2(3)
O2 C4 C5 127.2(3)
N3 C4 C5 111.7(3)
C6 C5 N4 104.9(3)
C6 C5 C4 123.3(3)
N4 C5 C4 131.8(3)
N1 C6 C5 112.3(3)
N1 C6 N2 126.6(3)
C5 C6 N2 121.2(3)
N1 C7 N4 112.3(3)
N1 C7 C8 125.6(3)
N4 C7 C8 122.0(3)
C7 C8 C9 114.7(3)
C7 C8 H8A 108.6
C9 C8 H8A 108.6
C7 C8 H8B 108.6
C9 C8 H8B 108.6
H8A C8 H8B 107.6
C10 C9 C8 110.7(3)
C10 C9 H9A 109.5
C8 C9 H9A 109.5
C10 C9 H9B 109.5
C8 C9 H9B 109.5
H9A C9 H9B 108.1
C9 C10 C11 114.2(3)
C9 C10 H10A 108.7
C11 C10 H10A 108.7
C9 C10 H10B 108.7
C11 C10 H10B 108.7
H10A C10 H10B 107.6
C12 C11 C10 112.1(3)
C12 C11 H11A 109.2
C10 C11 H11A 109.2
C12 C11 H11B 109.2
C10 C11 H11B 109.2
H11A C11 H11B 107.9
C11 C12 C13 114.2(3)
C11 C12 H12A 108.7
C13 C12 H12A 108.7
C11 C12 H12B 108.7
C13 C12 H12B 108.7
H12A C12 H12B 107.6
C14 C13 C12 113.2(3)
C14 C13 H13A 108.9
C12 C13 H13A 108.9
C14 C13 H13B 108.9
C12 C13 H13B 108.9
H13A C13 H13B 107.8
C13 C14 C15 113.6(3)
C13 C14 H14A 108.8
C15 C14 H14A 108.8
C13 C14 H14B 108.8
C15 C14 H14B 108.8
H14A C14 H14B 107.7
C16 C15 C14 113.1(3)
C16 C15 H15A 109.0
C14 C15 H15A 109.0
C16 C15 H15B 109.0
C14 C15 H15B 109.0
H15A C15 H15B 107.8
C15 C16 C17 113.9(3)
C15 C16 H16A 108.8
C17 C16 H16A 108.8
C15 C16 H16B 108.8
C17 C16 H16B 108.8
H16A C16 H16B 107.7
C18 C17 C16 112.1(3)
C18 C17 H17A 109.2
C16 C17 H17A 109.2
C18 C17 H17B 109.2
C16 C17 H17B 109.2
H17A C17 H17B 107.9
C17 C18 H18A 109.5
C17 C18 H18B 109.5
H18A C18 H18B 109.5
C17 C18 H18C 109.5
H18A C18 H18C 109.5
H18B C18 H18C 109.5
N4 C19 C20 110.8(3)
N4 C19 H19A 109.5
C20 C19 H19A 109.5
N4 C19 H19B 109.5
C20 C19 H19B 109.5
H19A C19 H19B 108.1
O4 C20 O3 124.6(3)
O4 C20 C19 124.8(3)
O3 C20 C19 110.6(3)

loop_
_geom_bond_atom_site_label_1
_geom_bond_atom_site_label_2
_geom_bond_distance
O1 C2 1.229(4)
N1 C7 1.337(4)
N1 C6 1.356(4)
C1 N2 1.470(4)
C1 H1A 0.9800
C1 H1B 0.9800
C1 H1C 0.9800
O2 C4 1.218(4)
N2 C2 1.362(4)
N2 C6 1.376(4)
C2 N3 1.398(4)
O3 C20 1.328(4)
O3 H3 0.8400
N3 C4 1.412(4)
N3 C3 1.472(4)
C3 H3A 0.9800
C3 H3B 0.9800
C3 H3C 0.9800
O4 C20 1.203(4)
N4 C7 1.355(4)
N4 C5 1.381(4)
N4 C19 1.462(4)
C4 C5 1.424(5)
C5 C6 1.366(4)
C7 C8 1.492(5)
C8 C9 1.525(5)
C8 H8A 0.9900
C8 H8B 0.9900
C9 C10 1.517(5)
C9 H9A 0.9900
C9 H9B 0.9900
C10 C11 1.526(5)
C10 H10A 0.9900
C10 H10B 0.9900
C11 C12 1.524(5)
C11 H11A 0.9900
C11 H11B 0.9900
C12 C13 1.536(5)
C12 H12A 0.9900
C12 H12B 0.9900
C13 C14 1.516(5)
C13 H13A 0.9900
C13 H13B 0.9900
C14 C15 1.526(4)
C14 H14A 0.9900
C14 H14B 0.9900
C15 C16 1.520(5)
C15 H15A 0.9900
C15 H15B 0.9900
C16 C17 1.535(5)
C16 H16A 0.9900
C16 H16B 0.9900
C17 C18 1.523(5)
C17 H17A 0.9900
C17 H17B 0.9900
C18 H18A 0.9800
C18 H18B 0.9800
C18 H18C 0.9800
C19 C20 1.510(5)
C19 H19A 0.9900
C19 H19B 0.9900

loop_
_geom_hbond_atom_site_label_D
_geom_hbond_atom_site_label_H
_geom_hbond_atom_site_label_A
_geom_hbond_distance_DH
_geom_hbond_distance_HA
_geom_hbond_distance_DA
_geom_hbond_angle_DHA
_geom_hbond_site_symmetry_A
O3 H3 O1 0.84 1.79 2.611(3) 163.9 6_546
